data_2023338
loop_
_publ_author_name
'Maimoune, Imane'
'Kariuki, Benson M.'
'El Moutaouakil Ala Allah, Abderrazzak'
'Nchioua, Intissar'
'Alsubari, Abdulsalam'
'Mague, Joel T.'
'Zarrouk, Abdelkader'
'Ramli, Youssef'

_publ_section_title
;
 Crystal structure and Hirshfeld surface analysis of
 N-(4-nitrophenyl)-2-(piperidin-1-yl)acetamide (lidocaine analogue)
;
_journal_coeditor_code VM2309
_journal_issue 1
_journal_name_full 'Acta Crystallographica Section E Crystallographic Communications'
_journal_paper_doi 10.1107/S205698902401185X
_journal_volume 81
_journal_year 2025
_chemical_formula_iupac 'C13 H17 N3 O3'
_chemical_formula_moiety 'C13 H17 N3 O3'
_chemical_formula_sum 'C13 H17 N3 O3'
_chemical_formula_weight 263.29
_chemical_name_systematic
;
<i>N</i>-(4-Nitrophenyl)-2-(piperidin-1-yl)acetamide
;
_space_group_crystal_system monoclinic
_space_group_IT_number 14
_space_group_name_Hall '-P 2ybc'
_space_group_name_H-M_alt 'P 1 21/c 1'
_atom_sites_solution_hydrogens mixed
_atom_sites_solution_primary dual
_atom_sites_solution_secondary difmap
_audit_creation_method SHELXL-2019/1
_cell_angle_alpha 90
_cell_angle_beta 107.156(6)
_cell_angle_gamma 90
_cell_formula_units_Z 4
_cell_length_a 16.2304(9)
_cell_length_b 6.5804(3)
_cell_length_c 13.2222(7)
_cell_measurement_reflns_used 4698
_cell_measurement_temperature 293(2)
_cell_measurement_theta_max 28.8840
_cell_measurement_theta_min 4.0460
_cell_volume 1349.33(13)
_computing_cell_refinement
;
CrysAlisPro 1.171.42.90a (Rigaku OD, 2023)
;
_computing_data_collection
;
CrysAlisPro 1.171.42.90a (Rigaku OD, 2023)
;
_computing_data_reduction
;
CrysAlisPro 1.171.42.90a (Rigaku OD, 2023)
;
_computing_molecular_graphics
;
DIAMOND (Brandenburg & Putz, 2012)
;
_computing_publication_material
;
<i>SHELXTL</i> (Sheldrick, 2008)
;
_computing_structure_refinement
;
<i>SHELXL</i> (Sheldrick, 2015b)
;
_computing_structure_solution
;
<i>SHELXT</i> (Sheldrick, 2015a)
;
_diffrn_ambient_temperature 293(2)
_diffrn_detector_area_resol_mean 10.5082
_diffrn_measured_fraction_theta_full 0.994
_diffrn_measured_fraction_theta_max 0.879
_diffrn_measurement_device_type 'SuperNova, Dual, Cu at home/near, Atlas'
_diffrn_measurement_method '\w scans'
_diffrn_radiation_type MoK\a
_diffrn_radiation_wavelength 0.71073
_diffrn_reflns_av_R_equivalents 0.0297
_diffrn_reflns_av_unetI/netI 0.0240
_diffrn_reflns_limit_h_max 17
_diffrn_reflns_limit_h_min -22
_diffrn_reflns_limit_k_max 9
_diffrn_reflns_limit_k_min -8
_diffrn_reflns_limit_l_max 18
_diffrn_reflns_limit_l_min -13
_diffrn_reflns_number 11819
_diffrn_reflns_theta_full 27.000
_diffrn_reflns_theta_max 29.652
_diffrn_reflns_theta_min 3.363
_exptl_absorpt_coefficient_mu 0.094
_exptl_absorpt_correction_T_max 1.000
_exptl_absorpt_correction_T_min 0.564
_exptl_absorpt_correction_type gaussian
_exptl_absorpt_process_details
;
(CrysAlisPr; Rigaku OD, 2023)
;
_exptl_crystal_colour colourless
_exptl_crystal_density_diffrn 1.296
_exptl_crystal_density_method 'not measured'
_exptl_crystal_description block
_exptl_crystal_F_000 560
_exptl_crystal_size_max 0.530
_exptl_crystal_size_mid 0.160
_exptl_crystal_size_min 0.160
_refine_diff_density_max 0.141
_refine_diff_density_min -0.213
_refine_ls_extinction_method none
_refine_ls_goodness_of_fit_ref 1.058
_refine_ls_hydrogen_treatment mixed
_refine_ls_matrix_type full
_refine_ls_number_parameters 175
_refine_ls_number_reflns 3351
_refine_ls_number_restraints 1
_refine_ls_restrained_S_all 1.057
_refine_ls_R_factor_all 0.0833
_refine_ls_R_factor_gt 0.0585
_refine_ls_shift/su_max 0.000
_refine_ls_shift/su_mean 0.000
_refine_ls_structure_factor_coef Fsqd
_refine_ls_weighting_details 'w=1/[\s^2^(Fo^2^)+(0.0632P)^2^+0.5630P] where P=(Fo^2^+2Fc^2^)/3'
_refine_ls_weighting_scheme calc
_refine_ls_wR_factor_gt 0.1625
_refine_ls_wR_factor_ref 0.1799
_reflns_number_gt 2275
_reflns_number_total 3351
_reflns_threshold_expression 'I > 2\s(I)'
_cod_data_source_file vm2309.cif
_cod_data_source_block I
_cod_original_sg_symbol_H-M 'P 21/c'
_cod_database_code 2023338
_shelx_space_group_comment
;
The symmetry employed for this shelxl refinement is uniquely defined
by the following loop, which should always be used as a source of
symmetry information in preference to the above space-group names.
They are only intended as comments.
;
_shelx_estimated_absorpt_t_min 0.952
_shelx_estimated_absorpt_t_max 0.985

loop_
_space_group_symop_operation_xyz
'x, y, z'
'-x, y+1/2, -z+1/2'
'-x, -y, -z'
'x, -y-1/2, z-1/2'

loop_
_atom_site_type_symbol
_atom_site_label
_atom_site_fract_x
_atom_site_fract_y
_atom_site_fract_z
_atom_site_U_iso_or_equiv
_atom_site_adp_type
_atom_site_calc_flag
_atom_site_occupancy
_atom_site_disorder_assembly
_atom_site_disorder_group
O O1 0.34083(11) 0.7609(2) 0.55602(11) 0.0715(5) Uani d 1 . .
O O2 0.75115(11) 0.7076(3) 0.49135(16) 0.0883(6) Uani d 1 . .
O O3 0.71190(13) 0.6897(4) 0.32098(19) 0.1075(7) Uani d 1 . .
N N1 0.17750(10) 0.7809(2) 0.30235(12) 0.0514(4) Uani d 1 . .
N N2 0.34754(11) 0.7767(3) 0.38608(12) 0.0544(4) Uani d 1 . .
H H2 0.3113(14) 0.794(4) 0.3199(11) 0.082 Uiso d 1 . .
N N3 0.69567(13) 0.7073(3) 0.40483(19) 0.0725(6) Uani d 1 . .
C C1 0.15223(15) 0.5745(3) 0.26946(15) 0.0637(6) Uani d 1 . .
H H1A 0.103397 0.535977 0.293408 0.076 Uiso calc 1 . .
H H1B 0.199494 0.482909 0.301768 0.076 Uiso calc 1 . .
C C2 0.12820(17) 0.5550(4) 0.15026(17) 0.0738(7) Uani d 1 . .
H H2A 0.178609 0.580913 0.127050 0.089 Uiso calc 1 . .
H H2B 0.108885 0.417421 0.129819 0.089 Uiso calc 1 . .
C C3 0.05749(15) 0.7031(4) 0.09660(17) 0.0699(6) Uani d 1 . .
H H3A 0.047410 0.698021 0.020587 0.084 Uiso calc 1 . .
H H3B 0.004423 0.665403 0.111393 0.084 Uiso calc 1 . .
C C4 0.08291(16) 0.9145(4) 0.13599(17) 0.0726(7) Uani d 1 . .
H H4A 0.034863 1.005917 0.106948 0.087 Uiso calc 1 . .
H H4B 0.130725 0.959234 0.111583 0.087 Uiso calc 1 . .
C C5 0.10881(16) 0.9242(4) 0.25522(17) 0.0706(6) Uani d 1 . .
H H5A 0.128024 1.060726 0.278232 0.085 Uiso calc 1 . .
H H5B 0.059199 0.893836 0.279295 0.085 Uiso calc 1 . .
C C6 0.20950(14) 0.7987(4) 0.41715(15) 0.0635(6) Uani d 1 . .
H H6A 0.181932 0.695836 0.448581 0.076 Uiso calc 1 . .
H H6B 0.193088 0.930527 0.437812 0.076 Uiso calc 1 . .
C C7 0.30609(14) 0.7755(3) 0.46103(14) 0.0539(5) Uani d 1 . .
C C8 0.43526(12) 0.7593(3) 0.39598(14) 0.0484(4) Uani d 1 . .
C C9 0.49923(14) 0.7525(3) 0.49329(16) 0.0564(5) Uani d 1 . .
H H9 0.484448 0.759105 0.556019 0.068 Uiso calc 1 . .
C C10 0.58435(14) 0.7361(3) 0.49582(17) 0.0597(5) Uani d 1 . .
H H10 0.627409 0.731472 0.560310 0.072 Uiso calc 1 . .
C C11 0.60535(13) 0.7267(3) 0.40304(17) 0.0561(5) Uani d 1 . .
C C12 0.54306(15) 0.7333(3) 0.30645(17) 0.0648(6) Uani d 1 . .
H H12 0.558375 0.726652 0.244073 0.078 Uiso calc 1 . .
C C13 0.45840(14) 0.7497(3) 0.30335(15) 0.0588(5) Uani d 1 . .
H H13 0.415929 0.754475 0.238376 0.071 Uiso calc 1 . .

loop_
_atom_site_aniso_label
_atom_site_aniso_U_11
_atom_site_aniso_U_22
_atom_site_aniso_U_33
_atom_site_aniso_U_12
_atom_site_aniso_U_13
_atom_site_aniso_U_23
O1 0.0773(10) 0.0929(12) 0.0357(7) -0.0018(8) 0.0035(7) 0.0013(7)
O2 0.0574(9) 0.0966(13) 0.0938(14) -0.0027(8) -0.0041(9) 0.0062(10)
O3 0.0747(12) 0.155(2) 0.0976(16) 0.0010(12) 0.0324(11) 0.0016(14)
N1 0.0505(8) 0.0634(10) 0.0369(8) 0.0029(7) 0.0078(6) -0.0033(7)
N2 0.0536(9) 0.0673(10) 0.0343(8) 0.0003(8) 0.0008(7) 0.0000(7)
N3 0.0610(11) 0.0701(12) 0.0798(14) -0.0034(9) 0.0108(10) 0.0025(10)
C1 0.0731(14) 0.0621(13) 0.0494(11) -0.0004(10) 0.0079(10) 0.0051(9)
C2 0.0935(17) 0.0671(14) 0.0507(12) -0.0034(12) 0.0053(11) -0.0092(10)
C3 0.0600(12) 0.0934(17) 0.0477(11) -0.0108(12) 0.0026(9) 0.0027(11)
C4 0.0769(15) 0.0764(15) 0.0562(12) 0.0126(12) 0.0067(11) 0.0133(11)
C5 0.0784(15) 0.0684(14) 0.0596(13) 0.0169(11) 0.0122(11) -0.0009(11)
C6 0.0672(13) 0.0820(15) 0.0397(10) 0.0038(11) 0.0132(9) -0.0078(10)
C7 0.0652(12) 0.0547(11) 0.0364(9) -0.0022(9) 0.0067(8) -0.0030(8)
C8 0.0550(11) 0.0428(9) 0.0391(9) -0.0023(8) 0.0012(8) -0.0008(7)
C9 0.0601(11) 0.0617(12) 0.0380(9) -0.0029(9) -0.0001(8) 0.0002(8)
C10 0.0597(12) 0.0561(11) 0.0491(11) -0.0030(9) -0.0058(9) 0.0015(9)
C11 0.0557(11) 0.0460(10) 0.0590(12) -0.0027(8) 0.0052(9) 0.0020(8)
C12 0.0682(14) 0.0749(14) 0.0471(11) -0.0011(11) 0.0105(10) 0.0012(10)
C13 0.0589(12) 0.0707(13) 0.0383(9) 0.0004(9) 0.0010(8) -0.0001(9)

loop_
_atom_type_symbol
_atom_type_description
_atom_type_scat_dispersion_real
_atom_type_scat_dispersion_imag
_atom_type_scat_source
C C 0.0033 0.0016 'International Tables Vol C Tables 4.2.6.8 and 6.1.1.4'
H H 0.0000 0.0000 'International Tables Vol C Tables 4.2.6.8 and 6.1.1.4'
N N 0.0061 0.0033 'International Tables Vol C Tables 4.2.6.8 and 6.1.1.4'
O O 0.0106 0.0060 'International Tables Vol C Tables 4.2.6.8 and 6.1.1.4'

loop_
_geom_angle_atom_site_label_1
_geom_angle_atom_site_label_2
_geom_angle_atom_site_label_3
_geom_angle_site_symmetry_1
_geom_angle_site_symmetry_3
_geom_angle
_geom_angle_publ_flag
C1 N1 C5 . . 111.50(17) ?
C1 N1 C6 . . 111.77(17) ?
C5 N1 C6 . . 112.78(16) ?
C7 N2 C8 . . 130.18(16) ?
C7 N2 H2 . . 112.8(17) ?
C8 N2 H2 . . 117.0(17) ?
O3 N3 O2 . . 123.5(2) ?
O3 N3 C11 . . 118.5(2) ?
O2 N3 C11 . . 118.0(2) ?
N1 C1 C2 . . 110.83(17) ?
N1 C1 H1A . . 109.5 ?
C2 C1 H1A . . 109.5 ?
N1 C1 H1B . . 109.5 ?
C2 C1 H1B . . 109.5 ?
H1A C1 H1B . . 108.1 ?
C3 C2 C1 . . 111.1(2) ?
C3 C2 H2A . . 109.4 ?
C1 C2 H2A . . 109.4 ?
C3 C2 H2B . . 109.4 ?
C1 C2 H2B . . 109.4 ?
H2A C2 H2B . . 108.0 ?
C4 C3 C2 . . 109.97(18) ?
C4 C3 H3A . . 109.7 ?
C2 C3 H3A . . 109.7 ?
C4 C3 H3B . . 109.7 ?
C2 C3 H3B . . 109.7 ?
H3A C3 H3B . . 108.2 ?
C3 C4 C5 . . 111.44(19) ?
C3 C4 H4A . . 109.3 ?
C5 C4 H4A . . 109.3 ?
C3 C4 H4B . . 109.3 ?
C5 C4 H4B . . 109.3 ?
H4A C4 H4B . . 108.0 ?
N1 C5 C4 . . 111.27(18) ?
N1 C5 H5A . . 109.4 ?
C4 C5 H5A . . 109.4 ?
N1 C5 H5B . . 109.4 ?
C4 C5 H5B . . 109.4 ?
H5A C5 H5B . . 108.0 ?
N1 C6 C7 . . 113.75(17) ?
N1 C6 H6A . . 108.8 ?
C7 C6 H6A . . 108.8 ?
N1 C6 H6B . . 108.8 ?
C7 C6 H6B . . 108.8 ?
H6A C6 H6B . . 107.7 ?
O1 C7 N2 . . 125.2(2) ?
O1 C7 C6 . . 121.1(2) ?
N2 C7 C6 . . 113.72(16) ?
C13 C8 C9 . . 119.5(2) ?
C13 C8 N2 . . 117.15(16) ?
C9 C8 N2 . . 123.38(19) ?
C10 C9 C8 . . 119.6(2) ?
C10 C9 H9 . . 120.2 ?
C8 C9 H9 . . 120.2 ?
C11 C10 C9 . . 119.71(18) ?
C11 C10 H10 . . 120.1 ?
C9 C10 H10 . . 120.1 ?
C10 C11 C12 . . 121.4(2) ?
C10 C11 N3 . . 120.15(19) ?
C12 C11 N3 . . 118.4(2) ?
C13 C12 C11 . . 119.2(2) ?
C13 C12 H12 . . 120.4 ?
C11 C12 H12 . . 120.4 ?
C12 C13 C8 . . 120.65(18) ?
C12 C13 H13 . . 119.7 ?
C8 C13 H13 . . 119.7 ?

loop_
_geom_bond_atom_site_label_1
_geom_bond_atom_site_label_2
_geom_bond_site_symmetry_2
_geom_bond_distance
_geom_bond_publ_flag
O1 C7 . 1.219(2) ?
O2 N3 . 1.230(3) ?
O3 N3 . 1.218(3) ?
N1 C1 . 1.448(3) ?
N1 C5 . 1.453(3) ?
N1 C6 . 1.457(2) ?
N2 C7 . 1.352(3) ?
N2 C8 . 1.396(3) ?
N2 H2 . 0.906(10) ?
N3 C11 . 1.465(3) ?
C1 C2 . 1.513(3) ?
C1 H1A . 0.9700 ?
C1 H1B . 0.9700 ?
C2 C3 . 1.513(3) ?
C2 H2A . 0.9700 ?
C2 H2B . 0.9700 ?
C3 C4 . 1.500(3) ?
C3 H3A . 0.9700 ?
C3 H3B . 0.9700 ?
C4 C5 . 1.508(3) ?
C4 H4A . 0.9700 ?
C4 H4B . 0.9700 ?
C5 H5A . 0.9700 ?
C5 H5B . 0.9700 ?
C6 C7 . 1.510(3) ?
C6 H6A . 0.9700 ?
C6 H6B . 0.9700 ?
C8 C13 . 1.384(3) ?
C8 C9 . 1.395(2) ?
C9 C10 . 1.376(3) ?
C9 H9 . 0.9300 ?
C10 C11 . 1.368(3) ?
C10 H10 . 0.9300 ?
C11 C12 . 1.376(3) ?
C12 C13 . 1.367(3) ?
C12 H12 . 0.9300 ?
C13 H13 . 0.9300 ?

loop_
_geom_hbond_atom_site_label_D
_geom_hbond_atom_site_label_H
_geom_hbond_atom_site_label_A
_geom_hbond_site_symmetry_A
_geom_hbond_distance_DH
_geom_hbond_distance_HA
_geom_hbond_distance_DA
_geom_hbond_angle_DHA
_geom_hbond_publ_flag
N2 H2 N1 . 0.906(10) 2.12(2) 2.653(2) 117(2) yes
C13 H13 O1 4_575 0.93 2.36 3.265(2) 164 yes

loop_
_geom_torsion_atom_site_label_1
_geom_torsion_atom_site_label_2
_geom_torsion_atom_site_label_3
_geom_torsion_atom_site_label_4
_geom_torsion_site_symmetry_1
_geom_torsion_site_symmetry_2
_geom_torsion_site_symmetry_3
_geom_torsion_site_symmetry_4
_geom_torsion
_geom_torsion_publ_flag
C5 N1 C1 C2 . . . . 58.7(2) ?
C6 N1 C1 C2 . . . . -174.01(19) ?
N1 C1 C2 C3 . . . . -56.4(3) ?
C1 C2 C3 C4 . . . . 53.3(3) ?
C2 C3 C4 C5 . . . . -53.0(3) ?
C1 N1 C5 C4 . . . . -58.5(3) ?
C6 N1 C5 C4 . . . . 174.8(2) ?
C3 C4 C5 N1 . . . . 55.8(3) ?
C1 N1 C6 C7 . . . . 92.8(2) ?
C5 N1 C6 C7 . . . . -140.7(2) ?
C8 N2 C7 O1 . . . . 1.2(3) ?
C8 N2 C7 C6 . . . . 179.99(19) ?
N1 C6 C7 O1 . . . . -170.56(18) ?
N1 C6 C7 N2 . . . . 10.6(3) ?
C7 N2 C8 C13 . . . . 175.02(19) ?
C7 N2 C8 C9 . . . . -5.4(3) ?
C13 C8 C9 C10 . . . . -0.1(3) ?
N2 C8 C9 C10 . . . . -179.68(18) ?
C8 C9 C10 C11 . . . . 0.0(3) ?
C9 C10 C11 C12 . . . . 0.0(3) ?
C9 C10 C11 N3 . . . . -179.44(18) ?
O3 N3 C11 C10 . . . . 176.6(2) ?
O2 N3 C11 C10 . . . . -2.7(3) ?
O3 N3 C11 C12 . . . . -2.9(3) ?
O2 N3 C11 C12 . . . . 177.9(2) ?
C10 C11 C12 C13 . . . . 0.0(3) ?
N3 C11 C12 C13 . . . . 179.48(19) ?
C11 C12 C13 C8 . . . . -0.1(3) ?
C9 C8 C13 C12 . . . . 0.2(3) ?
N2 C8 C13 C12 . . . . 179.75(19) ?
